data_2004962
loop_
_publ_author_name
'Glidewell, C.'
'Ferguson, G.'

_publ_section_title
;
 1,3-Adamantanedicarboxylic Acid and 1,3-Adamantanediacetic Acid
;
_journal_issue 6
_journal_name_full 'Acta Crystallographica Section C'
_journal_page_first 1466
_journal_page_last 1470
_journal_paper_doi 10.1107/S0108270195016593
_journal_volume 52
_journal_year 1996
_chemical_formula_moiety 'C12 H16 O4'
_chemical_formula_sum 'C12 H16 O4'
_chemical_formula_weight 224.25
_chemical_name_systematic
;
1,3-adamantanedicarboxylic acid
;
_space_group_IT_number 14
_symmetry_cell_setting monoclinic
_symmetry_space_group_name_Hall '-P 2yab'
_symmetry_space_group_name_H-M 'P 1 21/a 1'
_cell_angle_alpha 90.0
_cell_angle_beta 102.085(9)
_cell_angle_gamma 90.0
_cell_formula_units_Z 4
_cell_length_a 6.7341(6)
_cell_length_b 19.760(2)
_cell_length_c 8.1797(15)
_cell_measurement_reflns_used 25
_cell_measurement_temperature 294.0(10)
_cell_measurement_theta_max 13.65
_cell_measurement_theta_min 8.15
_cell_volume 1064.3(2)
_computing_cell_refinement 'CAD-4/PC Software'
_computing_data_collection 'CAD-4/PC Software (Enraf-Nonius 1992)'
_computing_data_reduction 'DATRD2 in NRCVAX94'
_computing_molecular_graphics 'ORTEPII (Johnson, 1976) as implemented in PLATON and PLUTON (Spek 1995b)'
_computing_publication_material 'NRCVAX94, SHELXL93 and WordPerfect'
_computing_structure_refinement 'NRCVAX94 and SHELXL93'
_computing_structure_solution 'SHELXS86 (Sheldrick, 1990)'
_diffrn_ambient_temperature 294.0(10)
_diffrn_measurement_device 'Enraf-Nonius CAD-4'
_diffrn_measurement_method \q/2\q
_diffrn_radiation_monochromator graphite
_diffrn_radiation_source 'X-ray tube'
_diffrn_radiation_type MoK\a
_diffrn_radiation_wavelength 0.7107
_diffrn_reflns_av_R_equivalents 0.009
_diffrn_reflns_av_sigmaI/netI 0.0922
_diffrn_reflns_limit_h_max 8
_diffrn_reflns_limit_h_min -8
_diffrn_reflns_limit_k_max 25
_diffrn_reflns_limit_k_min 0
_diffrn_reflns_limit_l_max 10
_diffrn_reflns_limit_l_min 0
_diffrn_reflns_number 2489
_diffrn_reflns_theta_max 26.9
_diffrn_reflns_theta_min 2.1
_diffrn_standards_decay_% none
_diffrn_standards_interval_time 120
_diffrn_standards_number 3
_exptl_absorpt_coefficient_mu 0.104
_exptl_absorpt_correction_T_max 1.0
_exptl_absorpt_correction_T_min 1.0
_exptl_absorpt_correction_type none
_exptl_crystal_colour colourless
_exptl_crystal_density_diffrn 1.399
_exptl_crystal_density_method 'not measured'
_exptl_crystal_description plate
_exptl_crystal_F_000 480
_exptl_crystal_size_max 0.29
_exptl_crystal_size_mid 0.29
_exptl_crystal_size_min 0.15
_refine_diff_density_max 0.281
_refine_diff_density_min -0.213
_refine_ls_extinction_coef 0.0084(4)
_refine_ls_extinction_method SHELXL93
_refine_ls_goodness_of_fit_all 0.863
_refine_ls_goodness_of_fit_obs 1.186
_refine_ls_hydrogen_treatment 'H atoms riding (SHELXL93 defaults, C---H 0.97--0.98, O---H 0.82\%A)'
_refine_ls_matrix_type full
_refine_ls_number_parameters 199
_refine_ls_number_reflns 2304
_refine_ls_number_restraints 44
_refine_ls_restrained_S_all 0.854
_refine_ls_restrained_S_obs 1.155
_refine_ls_R_factor_all 0.1444
_refine_ls_R_factor_obs 0.0499
_refine_ls_shift/esd_max -0.013
_refine_ls_shift/esd_mean 0.001
_refine_ls_structure_factor_coef Fsqd
_refine_ls_weighting_scheme
;
calc w = 1/[\s^2^(F~o~^2^) + (0.0824P)^2^]
where P = (F~o~^2^ + 2F~c~^2^)/3
;
_refine_ls_wR_factor_all 0.1458
_refine_ls_wR_factor_obs 0.1233
_reflns_number_observed 989
_reflns_number_total 2304
_reflns_observed_criterion >2\s(I)
_cod_data_source_file cf1046.cif
_cod_data_source_block I
_cod_depositor_comments
;
The following automatic conversions were performed:
'_symmetry_cell_setting' value 'Monoclinic' changed to 'monoclinic'
according to '/home/saulius/struct/CIF-dictionaries/cif_core.dic'
dictionary named 'cif_core.dic' version 2.4.1 from 2010-06-29.

Automatic conversion script
Id: cif_fix_enum 1527 2010-12-29 10:47:43Z saulius 

The following automatic conversions were performed:

'_symmetry_cell_setting' value 'Monoclinic' changed to 'monoclinic'
according to /home/saulius/struct/CIF-dictionaries/cif_core.dic
dictionary named 'cif_core.dic' version 2.4.1 from 2010-06-29.

Automatic conversion script
Id: cif_fix_values 1715 2011-07-08 13:25:40Z adriana 
;
_cod_original_sg_symbol_H-M 'P 21/a'
_cod_database_code 2004962

loop_
_symmetry_equiv_pos_as_xyz
'x, y, z'
'-x+1/2, y+1/2, -z'
'-x, -y, -z'
'x-1/2, -y-1/2, z'

loop_
_atom_site_aniso_label
_atom_site_aniso_U_11
_atom_site_aniso_U_22
_atom_site_aniso_U_33
_atom_site_aniso_U_12
_atom_site_aniso_U_13
_atom_site_aniso_U_23
O1 0.0595(14) 0.0269(10) 0.0297(10) 0.0013(10) -0.0072(9) -0.0058(8)
O2 0.071(2) 0.0360(11) 0.0238(11) -0.0013(11) -0.0138(11) 0.0004(8)
O3 0.0589(14) 0.0286(10) 0.0287(10) -0.0043(10) -0.0069(9) 0.0066(8)
O4 0.080(2) 0.0341(11) 0.0233(10) 0.0007(11) -0.0109(11) -0.0004(9)
C1 0.031(2) 0.0218(12) 0.0209(12) 0.0002(10) -0.0005(12) 0.0015(9)
C2 0.0303(14) 0.0217(11) 0.0201(11) -0.0018(12) -0.0017(10) 0.0012(11)
C3 0.028(2) 0.0244(13) 0.0203(12) 0.0027(10) 0.0015(11) -0.0009(10)
C4 0.044(2) 0.035(2) 0.0271(14) 0.0030(13) 0.0089(14) -0.0007(11)
C5 0.047(2) 0.0307(14) 0.031(2) 0.0166(13) 0.0034(13) -0.0043(12)
C6 0.035(2) 0.036(2) 0.0314(14) 0.0099(13) 0.0025(13) 0.0044(12)
C7 0.035(2) 0.0306(14) 0.0252(13) -0.0042(12) 0.0046(12) 0.0026(11)
C8 0.035(2) 0.0311(13) 0.0257(13) -0.0010(12) -0.0010(12) -0.0009(11)
C9 0.061(2) 0.0199(12) 0.0329(14) 0.0000(13) 0.0012(14) 0.0008(12)
C10 0.040(2) 0.0284(13) 0.0290(14) -0.0100(12) 0.0046(13) -0.0003(11)
C11 0.032(2) 0.0340(14) 0.0211(13) -0.0041(13) 0.0016(12) -0.0011(11)
C12 0.034(2) 0.0315(14) 0.0202(13) 0.0029(13) 0.0015(12) 0.0012(11)

loop_
_atom_site_label
_atom_site_occupancy
_atom_site_fract_x
_atom_site_fract_y
_atom_site_fract_z
_atom_site_U_iso_or_equiv
_atom_site_thermal_displace_type
_atom_site_calc_flag
_atom_site_refinement_flags
_atom_site_disorder_group
_atom_site_type_symbol
O1 .903(3) .3175(3) .25339(9) .5842(2) .0411(6) Uani d P 1 O
O2 .903(3) .4515(4) .15943(10) .7121(2) .0472(6) Uani d P 1 O
O3 .903(3) .0752(3) .25680(9) -.0268(2) .0411(6) Uani d P 1 O
O4 .903(3) -.0477(4) .16291(9) -0.1620(2) .0488(6) Uani d P 1 O
C1 .903(3) .2727(4) .14872(12) .4306(3) .0254(6) Uani d P 1 C
C2 .903(3) .2032(4) .19347(11) .2758(3) .0250(5) Uani d P 1 C
C3 .903(3) .1135(4) .15048(12) .1225(3) .0246(6) Uani d P 1 C
C4 .903(3) .2786(5) .10059(13) .0902(3) .0350(7) Uani d P 1 C
C5 .903(3) .3456(5) .05535(13) .2441(3) .0367(7) Uani d P 1 C
C6 .903(3) .4352(5) .09903(13) .3967(3) .0348(7) Uani d P 1 C
C7 .903(3) .0876(4) .10831(12) .4629(3) .0305(7) Uani d P 1 C
C8 .903(3) -.0690(4) .10994(12) .1566(3) .0316(7) Uani d P 1 C
C9 .903(3) .1641(5) .01576(12) .2776(3) .0393(8) Uani d P 1 C
C10 .903(3) .0014(4) .06476(13) .3096(3) .0327(7) Uani d P 1 C
C11 .903(3) .3499(4) .19215(13) .5828(3) .0295(6) Uani d P 1 C
C12 .903(3) .0451(4) .19563(13) -.0281(3) .0292(6) Uani d P 1 C
O1A .097(3) .549(6) .2554(9) .473(3) .160(8) Uiso d PD 2 O
O2A .097(3) .666(6) .1608(14) .608(2) .160(8) Uiso d PD 2 O
O3A .097(3) .296(6) .2545(9) -0.136(4) .160(8) Uiso d PD 2 O
O4A .097(3) .156(5) .1599(14) -0.258(3) .160(8) Uiso d PD 2 O
C1A .097(3) .521(3) .1503(9) .319(2) .160(8) Uiso d PD 2 C
C2A .097(3) .435(3) .1943(7) .166(2) .160(8) Uiso d PD 2 C
C3A .097(3) .361(3) .1488(9) .0137(18) .160(8) Uiso d PD 2 C
C4A .097(3) .539(3) .1067(12) -.021(2) .160(8) Uiso d PD 2 C
C5A .097(3) .625(3) .0626(9) .132(3) .160(8) Uiso d PD 2 C
C6A .097(3) .699(2) .1081(11) .285(3) .160(8) Uiso d PD 2 C
C7A .097(3) .355(4) .1027(12) .354(2) .160(8) Uiso d PD 2 C
C8A .097(3) .194(2) .1013(11) .049(3) .160(8) Uiso d PD 2 C
C9A .097(3) .459(4) .0151(7) .167(3) .160(8) Uiso d PD 2 C
C10A .097(3) .280(3) .0572(10) .201(3) .160(8) Uiso d PD 2 C
C11A .097(3) .580(4) .1942(9) .473(2) .160(8) Uiso d PD 2 C
C12A .097(3) .270(4) .1930(9) -0.134(2) .160(8) Uiso d PD 2 C
H2 .903(3) .4770 .1850 .7928 .092(10) Uiso calc PR 1 H
H4 .903(3) -0.0915 .19007 -0.2367 .092(10) Uiso calc PR 1 H
H2A .903(3) .1019 .22537 .2967 .030 Uiso calc PR 1 H
H2B .903(3) .3179 .21906 .2543 .030 Uiso calc PR 1 H
H4A .903(3) .2247 .07293 -0.0069 .042 Uiso calc PR 1 H
H4B .903(3) .3942 .12562 .0683 .042 Uiso calc PR 1 H
H5 .903(3) .4492 .02356 .2232 .044 Uiso calc PR 1 H
H6A .903(3) .5516 .12395 .3761 .042 Uiso calc PR 1 H
H6B .903(3) .4802 .07033 .4936 .042 Uiso calc PR 1 H
H7A .903(3) .1289 .07964 .5604 .037 Uiso calc PR 1 H
H7B .903(3) -0.0157 .13929 .4843 .037 Uiso calc PR 1 H
H8A .903(3) -0.1735 .14071 .1766 .038 Uiso calc PR 1 H
H8B .903(3) -0.1258 .08231 .0601 .038 Uiso calc PR 1 H
H9A .903(3) .2069 -0.01330 .3741 .047 Uiso calc PR 1 H
H9B .903(3) .1090 -0.01258 .1820 .047 Uiso calc PR 1 H
H10 .903(3) -0.1147 .03888 .3309 .039 Uiso calc PR 1 H
H2A1 .097(3) .3231 .2213 .1880 .192 Uiso calc PR 2 H
H2A2 .097(3) .5394 .2248 .1444 .192 Uiso calc PR 2 H
H4A1 .097(3) .6444 .1365 -0.0441 .192 Uiso calc PR 2 H
H4A2 .097(3) .4934 .0782 -0.1180 .192 Uiso calc PR 2 H
H5A .097(3) .7391 .0358 .1099 .192 Uiso calc PR 2 H
H6A1 .097(3) .7550 .0805 .3814 .192 Uiso calc PR 2 H
H6A2 .097(3) .8057 .1379 .2637 .192 Uiso calc PR 2 H
H7A1 .097(3) .4078 .0750 .4513 .192 Uiso calc PR 2 H
H7A2 .097(3) .2420 .1290 .3772 .192 Uiso calc PR 2 H
H8A1 .097(3) .1459 .0727 -0.0480 .192 Uiso calc PR 2 H
H8A2 .097(3) .0807 .1277 .0695 .192 Uiso calc PR 2 H
H9A1 .097(3) .5124 -0.0133 .2625 .192 Uiso calc PR 2 H
H9A2 .097(3) .4120 -0.0141 .0708 .192 Uiso calc PR 2 H
H10A .097(3) .1740 .0268 .2237 .192 Uiso calc PR 2 H

loop_
_atom_type_symbol
_atom_type_description
_atom_type_scat_dispersion_real
_atom_type_scat_dispersion_imag
_atom_type_scat_source
C C 0.0033 0.0016 'International Tables Vol C Tables 4.2.6.8 and 6.1.1.4'
H H 0.0000 0.0000 'International Tables Vol C Tables 4.2.6.8 and 6.1.1.4'
O O 0.0106 0.0060 'International Tables Vol C Tables 4.2.6.8 and 6.1.1.4'

loop_
_geom_angle_atom_site_label_1
_geom_angle_atom_site_label_2
_geom_angle_atom_site_label_3
_geom_angle
_geom_angle_publ_flag
C11 C1 C2 110.2(2) ?
C11 C1 C6 112.0(2) ?
C2 C1 C6 109.0(2) ?
C11 C1 C7 107.6(2) ?
C2 C1 C7 108.7(2) ?
C6 C1 C7 109.3(2) ?
C3 C2 C1 110.8(2) ?
C12 C3 C2 109.9(2) ?
C12 C3 C8 109.6(2) ?
C2 C3 C8 109.5(2) ?
C12 C3 C4 110.1(2) ?
C2 C3 C4 108.6(2) ?
C8 C3 C4 109.1(2) ?
C5 C4 C3 109.3(2) ?
C9 C5 C4 109.7(2) ?
C9 C5 C6 109.6(2) ?
C4 C5 C6 109.8(2) ?
C5 C6 C1 109.4(2) ?
C10 C7 C1 109.3(2) ?
C10 C8 C3 109.2(2) ?
C5 C9 C10 109.7(2) ?
C9 C10 C8 109.9(2) ?
C9 C10 C7 109.6(2) ?
C8 C10 C7 110.0(2) ?
O1 C11 O2 122.9(2) yes
O1 C11 C1 122.4(2) yes
O2 C11 C1 114.7(2) yes
O3 C12 O4 122.9(2) yes
O3 C12 C3 123.6(2) yes
O4 C12 C3 113.6(2) yes
C11A C1A C6A 113 ?
C11A C1A C2A 110 ?
C6A C1A C2A 109 ?
C11A C1A C7A 106. ?
C6A C1A C7A 109 ?
C2A C1A C7A 109 ?
C3A C2A C1A 109 ?
C12A C3A C8A 108 ?
C12A C3A C4A 112 ?
C8A C3A C4A 109 ?
C12A C3A C2A 109 ?
C8A C3A C2A 109 ?
C4A C3A C2A 109 ?
C3A C4A C5A 109 ?
C9A C5A C6A 109 ?
C9A C5A C4A 109 ?
C6A C5A C4A 109 ?
C1A C6A C5A 109 ?
C10A C7A C1A 109 ?
C3A C8A C10A 109 ?
C5A C9A C10A 109 ?
C9A C10A C7A 109 ?
C9A C10A C8A 109 ?
C7A C10A C8A 109 ?
O1A C11A O2A 123 ?
O1A C11A C1A 123 ?
O2A C11A C1A 114 ?
O3A C12A O4A 123 ?
O3A C12A C3A 123 ?
O4A C12A C3A 114 ?

loop_
_geom_bond_atom_site_label_1
_geom_bond_atom_site_label_2
_geom_bond_distance
_geom_bond_publ_flag
O1 C11 1.230(3) yes
O2 C11 1.305(3) yes
O3 C12 1.225(3) yes
O4 C12 1.312(3) yes
C1 C11 1.512(3) yes
C1 C2 1.535(3) yes
C1 C6 1.538(4) yes
C1 C7 1.549(4) yes
C2 C3 1.531(3) yes
C3 C12 1.512(3) yes
C3 C8 1.540(4) yes
C3 C4 1.549(4) yes
C4 C5 1.532(3) yes
C5 C9 1.524(4) yes
C5 C6 1.534(3) yes
C7 C10 1.532(3) yes
C8 C10 1.530(3) yes
C9 C10 1.525(4) yes
O1A C11A 1.23 ?
O2A C11A 1.31 ?
O3A C12A 1.23 ?
O4A C12A 1.31 ?
C1A C11A 1.51 ?
C1A C6A 1.54 ?
C1A C2A 1.54 ?
C1A C7A 1.54 ?
C2A C3A 1.54 ?
C3A C12A 1.51 ?
C3A C8A 1.54 ?
C3A C4A 1.54 ?
C4A C5A 1.54 ?
C5A C9A 1.54 ?
C5A C6A 1.54 ?
C7A C10A 1.54 ?
C8A C10A 1.54 ?
C9A C10A 1.54 ?

loop_
_geom_torsion_atom_site_label_1
_geom_torsion_atom_site_label_2
_geom_torsion_atom_site_label_3
_geom_torsion_atom_site_label_4
_geom_torsion
_geom_torsion_publ_flag
C11 C1 C2 C3 -176.8(2) ?
C6 C1 C2 C3 59.9(3) ?
C7 C1 C2 C3 -59.1(3) ?
C1 C2 C3 C12 179.7(2) ?
C1 C2 C3 C8 59.2(3) ?
C1 C2 C3 C4 -59.8(3) ?
C12 C3 C4 C5 -180.0(2) ?
C2 C3 C4 C5 59.7(3) ?
C8 C3 C4 C5 -59.6(3) ?
C3 C4 C5 C9 59.8(3) ?
C3 C4 C5 C6 -60.7(3) ?
C9 C5 C6 C1 -60.0(3) ?
C4 C5 C6 C1 60.6(3) ?
C11 C1 C6 C5 178.5(2) ?
C2 C1 C6 C5 -59.3(3) ?
C7 C1 C6 C5 59.4(3) ?
C11 C1 C7 C10 178.7(2) ?
C2 C1 C7 C10 59.4(3) ?
C6 C1 C7 C10 -59.4(3) ?
C12 C3 C8 C10 -179.7(2) ?
C2 C3 C8 C10 -59.0(3) ?
C4 C3 C8 C10 59.7(3) ?
C4 C5 C9 C10 -60.1(3) ?
C6 C5 C9 C10 60.5(3) ?
C5 C9 C10 C8 60.3(3) ?
C5 C9 C10 C7 -60.6(3) ?
C3 C8 C10 C9 -60.1(3) ?
C3 C8 C10 C7 60.5(3) ?
C1 C7 C10 C9 60.0(3) ?
C1 C7 C10 C8 -60.9(3) ?
C2 C1 C11 O1 14.5(4) yes
C6 C1 C11 O1 136.0(3) ?
C7 C1 C11 O1 -103.9(3) ?
C2 C1 C11 O2 -166.1(3) ?
C6 C1 C11 O2 -44.6(3) ?
C7 C1 C11 O2 75.5(3) ?
C2 C3 C12 O3 5.8(4) yes
C8 C3 C12 O3 126.1(3) ?
C4 C3 C12 O3 -113.8(3) ?
C2 C3 C12 O4 -175.1(2) ?
C8 C3 C12 O4 -54.8(3) ?
C4 C3 C12 O4 65.3(3) ?
C2A C1A C11A O1A 4(3) ?
C2A C3A C12A O3A 15(3) ?
